data_4304484
loop_
_publ_author_name
'Joe B. Gilroy'
'Brian O. Patrick'
'Robert McDonald'
'Robin G. Hicks'

_publ_section_title
;
Transition Metal Complexes of 3-Cyano- and 3-Nitroformazans
;
_journal_name_full 'Inorganic Chemistry'
_journal_page_first 1287
_journal_page_last 1294
_journal_paper_doi 10.1021/ic7019846
_journal_volume 47
_journal_year 2008
_chemical_formula_sum 'C30 H28 N10 Ni O4'
_chemical_formula_weight 651.33
_chemical_name_systematic
;
 ?
;
_space_group_IT_number 14
_symmetry_cell_setting monoclinic
_symmetry_space_group_name_Hall '-P 2ybc'
_symmetry_space_group_name_H-M 'P 1 21/c 1'
_atom_sites_solution_hydrogens geom
_atom_sites_solution_primary direct
_atom_sites_solution_secondary difmap
_audit_creation_method SHELXL-97
_cell_angle_alpha 90.00
_cell_angle_beta 103.689(4)
_cell_angle_gamma 90.00
_cell_formula_units_Z 2
_cell_length_a 12.5875(13)
_cell_length_b 7.4705(9)
_cell_length_c 16.7066(18)
_cell_measurement_reflns_used 1735
_cell_measurement_temperature 173(2)
_cell_measurement_theta_max 22.55
_cell_measurement_theta_min 2.51
_cell_volume 1526.4(3)
_computing_structure_refinement 'SHELXL-97 (Sheldrick, 1997)'
_diffrn_ambient_temperature 173(2)
_diffrn_measured_fraction_theta_full 0.994
_diffrn_measured_fraction_theta_max 0.994
_diffrn_measurement_device_type 'Bruker X8 APEX II'
_diffrn_measurement_method 'area detector'
_diffrn_radiation_monochromator graphite
_diffrn_radiation_source 'fine-focus sealed tube'
_diffrn_radiation_type MoK\a
_diffrn_radiation_wavelength 0.71073
_diffrn_reflns_av_R_equivalents 0.0732
_diffrn_reflns_av_sigmaI/netI 0.0698
_diffrn_reflns_limit_h_max 15
_diffrn_reflns_limit_h_min -14
_diffrn_reflns_limit_k_max 8
_diffrn_reflns_limit_k_min -8
_diffrn_reflns_limit_l_max 19
_diffrn_reflns_limit_l_min -19
_diffrn_reflns_number 12810
_diffrn_reflns_theta_full 25.09
_diffrn_reflns_theta_max 25.09
_diffrn_reflns_theta_min 1.67
_exptl_absorpt_coefficient_mu 0.689
_exptl_absorpt_correction_T_max 0.966
_exptl_absorpt_correction_T_min 0.780
_exptl_absorpt_correction_type multi-scan
_exptl_crystal_colour green-brown
_exptl_crystal_density_diffrn 1.417
_exptl_crystal_density_method 'not measured'
_exptl_crystal_description plate
_exptl_crystal_F_000 676
_exptl_crystal_size_max 0.30
_exptl_crystal_size_mid 0.13
_exptl_crystal_size_min 0.05
_refine_diff_density_max 0.266
_refine_diff_density_min -0.297
_refine_diff_density_rms 0.066
_refine_ls_extinction_method none
_refine_ls_goodness_of_fit_ref 1.037
_refine_ls_hydrogen_treatment constr
_refine_ls_matrix_type full
_refine_ls_number_parameters 206
_refine_ls_number_reflns 2692
_refine_ls_number_restraints 0
_refine_ls_restrained_S_all 1.037
_refine_ls_R_factor_all 0.0771
_refine_ls_R_factor_gt 0.0409
_refine_ls_shift/su_max 0.000
_refine_ls_shift/su_mean 0.000
_refine_ls_structure_factor_coef Fsqd
_refine_ls_weighting_details 'calc w=1/[\s^2^(Fo^2^)+(0.0250P)^2^+0.5306P] where P=(Fo^2^+2Fc^2^)/3'
_refine_ls_weighting_scheme calc
_refine_ls_wR_factor_gt 0.0714
_refine_ls_wR_factor_ref 0.0827
_reflns_number_gt 1826
_reflns_number_total 2692
_reflns_threshold_expression >2sigma(I)
_cod_data_source_file ic7019846-file001.cif
_cod_data_source_block rh018
_cod_original_sg_symbol_H-M 'P 21/c'
_cod_database_code 4304484

loop_
_symmetry_equiv_pos_as_xyz
'x, y, z'
'-x, y+1/2, -z+1/2'
'-x, -y, -z'
'x, -y-1/2, z-1/2'

loop_
_atom_site_label
_atom_site_type_symbol
_atom_site_fract_x
_atom_site_fract_y
_atom_site_fract_z
_atom_site_U_iso_or_equiv
_atom_site_adp_type
_atom_site_occupancy
_atom_site_symmetry_multiplicity
_atom_site_calc_flag
_atom_site_refinement_flags
_atom_site_disorder_assembly
_atom_site_disorder_group
C1 C 1.0662(2) 0.1912(4) 0.36314(17) 0.0210(7) Uani 1 1 d . . .
C11 C 0.8766(2) 0.3301(4) 0.47464(17) 0.0208(7) Uani 1 1 d . . .
C12 C 0.8786(2) 0.3283(4) 0.55811(18) 0.0238(7) Uani 1 1 d . . .
H12 H 0.9350 0.2662 0.5957 0.029 Uiso 1 1 calc R . .
C13 C 0.7982(2) 0.4169(4) 0.58630(18) 0.0245(7) Uani 1 1 d . . .
H13 H 0.7996 0.4143 0.6434 0.029 Uiso 1 1 calc R . .
C14 C 0.7155(2) 0.5098(4) 0.53272(17) 0.0250(7) Uani 1 1 d . . .
C15 C 0.7183(2) 0.5163(4) 0.45014(17) 0.0265(7) Uani 1 1 d . . .
H15 H 0.6639 0.5832 0.4130 0.032 Uiso 1 1 calc R . .
C16 C 0.7972(2) 0.4289(4) 0.42042(18) 0.0249(7) Uani 1 1 d . . .
H16 H 0.7975 0.4359 0.3637 0.030 Uiso 1 1 calc R . .
C17 C 0.6269(2) 0.6013(4) 0.5640(2) 0.0344(8) Uani 1 1 d . . .
H17A H 0.5917 0.5144 0.5934 0.052 Uiso 1 1 calc R . .
H17B H 0.5725 0.6510 0.5175 0.052 Uiso 1 1 calc R . .
H17C H 0.6589 0.6981 0.6017 0.052 Uiso 1 1 calc R . .
C21 C 1.2377(2) 0.0290(4) 0.54537(16) 0.0190(7) Uani 1 1 d . . .
C22 C 1.2350(2) 0.0524(4) 0.62681(17) 0.0228(7) Uani 1 1 d . . .
H22 H 1.1686 0.0821 0.6413 0.027 Uiso 1 1 calc R . .
C23 C 1.3314(2) 0.0316(4) 0.68746(18) 0.0301(8) Uani 1 1 d . . .
H23 H 1.3301 0.0490 0.7436 0.036 Uiso 1 1 calc R . .
C24 C 1.4287(2) -0.0135(4) 0.66807(18) 0.0300(7) Uani 1 1 d . . .
C25 C 1.4277(2) -0.0399(4) 0.58544(19) 0.0305(8) Uani 1 1 d . . .
H25 H 1.4936 -0.0730 0.5710 0.037 Uiso 1 1 calc R . .
C26 C 1.3334(2) -0.0193(4) 0.52378(17) 0.0250(7) Uani 1 1 d . . .
H26 H 1.3344 -0.0379 0.4677 0.030 Uiso 1 1 calc R . .
C27 C 1.5332(3) -0.0305(5) 0.7344(2) 0.0510(11) Uani 1 1 d . . .
H27A H 1.5933 -0.0635 0.7092 0.076 Uiso 0.50 1 calc PR . .
H27B H 1.5243 -0.1233 0.7738 0.076 Uiso 0.50 1 calc PR . .
H27C H 1.5498 0.0841 0.7631 0.076 Uiso 0.50 1 calc PR . .
H27D H 1.5183 -0.0049 0.7882 0.076 Uiso 0.50 1 calc PR . .
H27E H 1.5873 0.0548 0.7236 0.076 Uiso 0.50 1 calc PR . .
H27F H 1.5618 -0.1525 0.7342 0.076 Uiso 0.50 1 calc PR . .
N1 N 1.15278(19) 0.1191(3) 0.41528(14) 0.0205(6) Uani 1 1 d . . .
N2 N 1.13770(18) 0.0596(3) 0.48441(13) 0.0195(6) Uani 1 1 d . . .
N3 N 0.97971(19) 0.2698(3) 0.38082(14) 0.0211(6) Uani 1 1 d . . .
N4 N 0.95362(18) 0.2189(3) 0.44779(14) 0.0200(6) Uani 1 1 d . . .
N5 N 1.0866(2) 0.2408(4) 0.28378(15) 0.0306(7) Uani 1 1 d . . .
O1 O 1.01727(19) 0.3328(3) 0.23682(13) 0.0414(6) Uani 1 1 d . . .
O2 O 1.17136(19) 0.1885(3) 0.26738(13) 0.0433(6) Uani 1 1 d . . .
Ni1 Ni 1.0000 0.0000 0.5000 0.01761(16) Uani 1 2 d S . .

loop_
_atom_site_aniso_label
_atom_site_aniso_U_11
_atom_site_aniso_U_22
_atom_site_aniso_U_33
_atom_site_aniso_U_23
_atom_site_aniso_U_13
_atom_site_aniso_U_12
C1 0.0244(17) 0.0233(17) 0.0157(16) 0.0010(14) 0.0056(14) -0.0056(15)
C11 0.0238(17) 0.0161(16) 0.0218(17) -0.0004(14) 0.0039(14) -0.0023(14)
C12 0.0255(17) 0.0209(17) 0.0221(17) -0.0026(14) -0.0005(14) 0.0035(15)
C13 0.0330(19) 0.0231(16) 0.0157(16) -0.0045(14) 0.0024(15) -0.0014(15)
C14 0.0267(16) 0.0180(15) 0.0280(17) -0.0081(16) 0.0017(13) -0.0020(17)
C15 0.0251(16) 0.0217(17) 0.0280(17) 0.0015(16) -0.0030(13) 0.0012(16)
C16 0.0316(19) 0.0220(16) 0.0189(16) 0.0045(14) 0.0017(15) 0.0006(15)
C17 0.0307(19) 0.036(2) 0.035(2) -0.0071(16) 0.0047(16) 0.0014(16)
C21 0.0201(15) 0.0177(18) 0.0182(15) 0.0015(13) 0.0028(13) 0.0012(14)
C22 0.0202(16) 0.0251(18) 0.0232(17) -0.0047(13) 0.0054(14) -0.0017(13)
C23 0.0382(19) 0.032(2) 0.0182(16) -0.0006(15) 0.0020(14) 0.0027(17)
C24 0.0253(16) 0.0292(18) 0.0314(18) -0.0001(17) -0.0014(14) 0.0057(17)
C25 0.0216(17) 0.033(2) 0.0376(19) -0.0003(15) 0.0077(15) 0.0066(15)
C26 0.0252(16) 0.0277(18) 0.0234(16) -0.0011(15) 0.0084(13) -0.0010(16)
C27 0.037(2) 0.060(3) 0.047(2) -0.003(2) -0.0099(17) 0.011(2)
N1 0.0229(14) 0.0223(14) 0.0162(14) 0.0001(11) 0.0045(12) -0.0041(11)
N2 0.0243(14) 0.0219(14) 0.0123(13) 0.0019(10) 0.0044(11) 0.0011(11)
N3 0.0246(14) 0.0235(14) 0.0137(13) 0.0011(11) 0.0013(11) -0.0050(12)
N4 0.0211(14) 0.0221(14) 0.0162(14) -0.0008(11) 0.0030(11) -0.0019(11)
N5 0.0371(17) 0.0353(17) 0.0185(15) 0.0029(13) 0.0048(14) -0.0091(14)
O1 0.0486(15) 0.0524(15) 0.0197(13) 0.0114(12) 0.0014(11) 0.0045(13)
O2 0.0377(14) 0.0702(18) 0.0272(13) 0.0081(12) 0.0181(12) 0.0018(14)
Ni1 0.0180(3) 0.0181(3) 0.0164(3) 0.0019(3) 0.0036(2) -0.0004(3)

loop_
_atom_type_symbol
_atom_type_description
_atom_type_scat_dispersion_real
_atom_type_scat_dispersion_imag
_atom_type_scat_source
C C 0.0033 0.0016 'International Tables Vol C Tables 4.2.6.8 and 6.1.1.4'
H H 0.0000 0.0000 'International Tables Vol C Tables 4.2.6.8 and 6.1.1.4'
N N 0.0061 0.0033 'International Tables Vol C Tables 4.2.6.8 and 6.1.1.4'
O O 0.0106 0.0060 'International Tables Vol C Tables 4.2.6.8 and 6.1.1.4'
Ni Ni 0.3393 1.1124 'International Tables Vol C Tables 4.2.6.8 and 6.1.1.4'

loop_
_geom_angle_atom_site_label_1
_geom_angle_atom_site_label_2
_geom_angle_atom_site_label_3
_geom_angle
_geom_angle_site_symmetry_1
_geom_angle_site_symmetry_3
_geom_angle_publ_flag
N3 C1 N1 128.1(3) . . ?
N3 C1 N5 114.8(3) . . ?
N1 C1 N5 113.8(3) . . ?
C12 C11 C16 119.9(3) . . ?
C12 C11 N4 117.2(3) . . ?
C16 C11 N4 122.8(3) . . ?
C13 C12 C11 119.8(3) . . ?
C13 C12 H12 120.1 . . ?
C11 C12 H12 120.1 . . ?
C12 C13 C14 121.2(3) . . ?
C12 C13 H13 119.4 . . ?
C14 C13 H13 119.4 . . ?
C13 C14 C15 117.8(3) . . ?
C13 C14 C17 120.5(3) . . ?
C15 C14 C17 121.7(3) . . ?
C16 C15 C14 122.2(3) . . ?
C16 C15 H15 118.9 . . ?
C14 C15 H15 118.9 . . ?
C15 C16 C11 119.1(3) . . ?
C15 C16 H16 120.5 . . ?
C11 C16 H16 120.5 . . ?
C14 C17 H17A 109.5 . . ?
C14 C17 H17B 109.5 . . ?
H17A C17 H17B 109.5 . . ?
C14 C17 H17C 109.5 . . ?
H17A C17 H17C 109.5 . . ?
H17B C17 H17C 109.5 . . ?
C22 C21 C26 121.0(3) . . ?
C22 C21 N2 117.2(2) . . ?
C26 C21 N2 121.8(2) . . ?
C21 C22 C23 118.9(3) . . ?
C21 C22 H22 120.6 . . ?
C23 C22 H22 120.6 . . ?
C24 C23 C22 121.6(3) . . ?
C24 C23 H23 119.2 . . ?
C22 C23 H23 119.2 . . ?
C23 C24 C25 117.9(3) . . ?
C23 C24 C27 121.0(3) . . ?
C25 C24 C27 121.1(3) . . ?
C26 C25 C24 121.8(3) . . ?
C26 C25 H25 119.1 . . ?
C24 C25 H25 119.1 . . ?
C25 C26 C21 118.8(3) . . ?
C25 C26 H26 120.6 . . ?
C21 C26 H26 120.6 . . ?
C24 C27 H27A 109.5 . . ?
C24 C27 H27B 109.5 . . ?
H27A C27 H27B 109.5 . . ?
C24 C27 H27C 109.5 . . ?
H27A C27 H27C 109.5 . . ?
H27B C27 H27C 109.5 . . ?
C24 C27 H27D 109.5 . . ?
H27A C27 H27D 141.1 . . ?
H27B C27 H27D 56.3 . . ?
H27C C27 H27D 56.3 . . ?
C24 C27 H27E 109.5 . . ?
H27A C27 H27E 56.3 . . ?
H27B C27 H27E 141.1 . . ?
H27C C27 H27E 56.3 . . ?
H27D C27 H27E 109.5 . . ?
C24 C27 H27F 109.5 . . ?
H27A C27 H27F 56.3 . . ?
H27B C27 H27F 56.3 . . ?
H27C C27 H27F 141.1 . . ?
H27D C27 H27F 109.5 . . ?
H27E C27 H27F 109.5 . . ?
N2 N1 C1 116.8(2) . . ?
N1 N2 C21 113.5(2) . . ?
N1 N2 Ni1 122.97(18) . . ?
C21 N2 Ni1 123.31(17) . . ?
N4 N3 C1 116.8(2) . . ?
N3 N4 C11 115.5(2) . . ?
N3 N4 Ni1 122.79(18) . . ?
C11 N4 Ni1 121.34(18) . . ?
O2 N5 O1 123.8(3) . . ?
O2 N5 C1 118.2(3) . . ?
O1 N5 C1 118.0(3) . . ?
N2 Ni1 N2 180.000(1) . 3_756 ?
N2 Ni1 N4 85.66(10) . . ?
N2 Ni1 N4 94.34(10) 3_756 . ?
N2 Ni1 N4 94.34(10) . 3_756 ?
N2 Ni1 N4 85.66(10) 3_756 3_756 ?
N4 Ni1 N4 180.000(1) . 3_756 ?

loop_
_geom_bond_atom_site_label_1
_geom_bond_atom_site_label_2
_geom_bond_distance
_geom_bond_site_symmetry_2
_geom_bond_publ_flag
C1 N3 1.330(3) . ?
C1 N1 1.337(3) . ?
C1 N5 1.457(3) . ?
C11 C12 1.389(4) . ?
C11 C16 1.391(4) . ?
C11 N4 1.427(3) . ?
C12 C13 1.381(4) . ?
C12 H12 0.9500 . ?
C13 C14 1.388(4) . ?
C13 H13 0.9500 . ?
C14 C15 1.389(4) . ?
C14 C17 1.503(4) . ?
C15 C16 1.376(4) . ?
C15 H15 0.9500 . ?
C16 H16 0.9500 . ?
C17 H17A 0.9800 . ?
C17 H17B 0.9800 . ?
C17 H17C 0.9800 . ?
C21 C22 1.380(4) . ?
C21 C26 1.386(4) . ?
C21 N2 1.437(3) . ?
C22 C23 1.393(4) . ?
C22 H22 0.9500 . ?
C23 C24 1.381(4) . ?
C23 H23 0.9500 . ?
C24 C25 1.392(4) . ?
C24 C27 1.512(4) . ?
C25 C26 1.384(4) . ?
C25 H25 0.9500 . ?
C26 H26 0.9500 . ?
C27 H27A 0.9800 . ?
C27 H27B 0.9800 . ?
C27 H27C 0.9800 . ?
C27 H27D 0.9800 . ?
C27 H27E 0.9800 . ?
C27 H27F 0.9800 . ?
N1 N2 1.293(3) . ?
N2 Ni1 1.867(2) . ?
N3 N4 1.295(3) . ?
N4 Ni1 1.880(2) . ?
N5 O2 1.227(3) . ?
N5 O1 1.235(3) . ?
Ni1 N2 1.867(2) 3_756 ?
Ni1 N4 1.880(2) 3_756 ?

loop_
_geom_torsion_atom_site_label_1
_geom_torsion_atom_site_label_2
_geom_torsion_atom_site_label_3
_geom_torsion_atom_site_label_4
_geom_torsion
_geom_torsion_site_symmetry_1
_geom_torsion_site_symmetry_2
_geom_torsion_site_symmetry_3
_geom_torsion_site_symmetry_4
_geom_torsion_publ_flag
C16 C11 C12 C13 3.4(4) . . . . ?
N4 C11 C12 C13 -172.6(2) . . . . ?
C11 C12 C13 C14 -0.6(4) . . . . ?
C12 C13 C14 C15 -2.3(4) . . . . ?
C12 C13 C14 C17 178.3(3) . . . . ?
C13 C14 C15 C16 2.4(5) . . . . ?
C17 C14 C15 C16 -178.2(3) . . . . ?
C14 C15 C16 C11 0.3(5) . . . . ?
C12 C11 C16 C15 -3.2(4) . . . . ?
N4 C11 C16 C15 172.5(3) . . . . ?
C26 C21 C22 C23 1.8(4) . . . . ?
N2 C21 C22 C23 -177.2(2) . . . . ?
C21 C22 C23 C24 -0.8(4) . . . . ?
C22 C23 C24 C25 -0.6(5) . . . . ?
C22 C23 C24 C27 178.3(3) . . . . ?
C23 C24 C25 C26 1.0(5) . . . . ?
C27 C24 C25 C26 -177.9(3) . . . . ?
C24 C25 C26 C21 0.0(5) . . . . ?
C22 C21 C26 C25 -1.5(5) . . . . ?
N2 C21 C26 C25 177.5(3) . . . . ?
N3 C1 N1 N2 27.0(4) . . . . ?
N5 C1 N1 N2 -174.9(2) . . . . ?
C1 N1 N2 C21 -164.3(2) . . . . ?
C1 N1 N2 Ni1 20.9(3) . . . . ?
C22 C21 N2 N1 148.9(2) . . . . ?
C26 C21 N2 N1 -30.2(4) . . . . ?
C22 C21 N2 Ni1 -36.4(3) . . . . ?
C26 C21 N2 Ni1 144.6(2) . . . . ?
N1 C1 N3 N4 -27.3(4) . . . . ?
N5 C1 N3 N4 174.8(2) . . . . ?
C1 N3 N4 C11 167.0(2) . . . . ?
C1 N3 N4 Ni1 -20.0(3) . . . . ?
C12 C11 N4 N3 -154.6(2) . . . . ?
C16 C11 N4 N3 29.5(4) . . . . ?
C12 C11 N4 Ni1 32.2(3) . . . . ?
C16 C11 N4 Ni1 -143.6(2) . . . . ?
N3 C1 N5 O2 172.3(3) . . . . ?
N1 C1 N5 O2 11.2(4) . . . . ?
N3 C1 N5 O1 -7.9(4) . . . . ?
N1 C1 N5 O1 -169.0(3) . . . . ?
N1 N2 Ni1 N2 175(50) . . . 3_756 ?
C21 N2 Ni1 N2 1(50) . . . 3_756 ?
N1 N2 Ni1 N4 -46.4(2) . . . . ?
C21 N2 Ni1 N4 139.4(2) . . . . ?
N1 N2 Ni1 N4 133.6(2) . . . 3_756 ?
C21 N2 Ni1 N4 -40.6(2) . . . 3_756 ?
N3 N4 Ni1 N2 45.9(2) . . . . ?
C11 N4 Ni1 N2 -141.5(2) . . . . ?
N3 N4 Ni1 N2 -134.1(2) . . . 3_756 ?
C11 N4 Ni1 N2 38.5(2) . . . 3_756 ?
N3 N4 Ni1 N4 -125(100) . . . 3_756 ?
C11 N4 Ni1 N4 48(100) . . . 3_756 ?
